data_2008498
loop_
_publ_author_name
'Weiming Bu'
'Ling Ye'
'Qiang Xu'
'Xianhe Bu'
'Guangdi Yang'
'Yuguo Fan'

_publ_section_title
Bis(\m-azido-\k<i>N</i>^1^:\k<i>N</i>^1^)bis{[2-(1,5-diazacyclooct-1-yl-\k^2^<i>N</i>,<i>N</i>'-methyl)phenolato-\k<i>O</i>]copper(II)}
_journal_issue 5
_journal_name_full 'Acta Crystallographica Section C'
_journal_page_first IUC9900044
_journal_paper_doi 10.1107/S0108270199099515
_journal_volume 55
_journal_year 1999
_chemical_formula_iupac '[Cu2 (C13 H19 N2 O)2 (N3)2]'
_chemical_formula_moiety 'C26 H38 Cu2 N10 O2'
_chemical_formula_sum 'C26 H38 Cu2 N10 O2'
_chemical_formula_weight 649.74
_chemical_name_systematic 'Bis{[2-(1,5-diazacyclooctane)methyl phenol]copper}-di(\m-(end-on)azide)'
_space_group_IT_number 14
_symmetry_cell_setting monoclinic
_symmetry_space_group_name_Hall '-P 2ybc'
_symmetry_space_group_name_H-M 'P 1 21/c 1'
_cell_angle_alpha 90.00
_cell_angle_beta 103.662(6)
_cell_angle_gamma 90.00
_cell_formula_units_Z 2
_cell_length_a 8.1864(6)
_cell_length_b 18.141(2)
_cell_length_c 9.3307(7)
_cell_measurement_reflns_used 35
_cell_measurement_temperature 293(2)
_cell_measurement_theta_max 12.49
_cell_measurement_theta_min 5.25
_cell_volume 1346.5(2)
_computing_cell_refinement XSCANS
_computing_data_collection 'XSCANS (Siemens, 1994a)'
_computing_data_reduction XSCANS
_computing_molecular_graphics 'XP (Siemens, 1994b)'
_computing_publication_material SHELXL93
_computing_structure_refinement 'SHELXL93 (Sheldrick, 1993)'
_computing_structure_solution 'SHELXS86 (Sheldrick, 1990)'
_diffrn_ambient_temperature 293(2)
_diffrn_measurement_device 'Siemens P4'
_diffrn_measurement_method \w
_diffrn_radiation_monochromator graphite
_diffrn_radiation_source 'fine-focus sealed tube'
_diffrn_radiation_type MoK\a
_diffrn_radiation_wavelength 0.71073
_diffrn_reflns_av_R_equivalents 0.030
_diffrn_reflns_av_sigmaI/netI 0.0534
_diffrn_reflns_limit_h_max 10
_diffrn_reflns_limit_h_min -1
_diffrn_reflns_limit_k_max 23
_diffrn_reflns_limit_k_min -1
_diffrn_reflns_limit_l_max 11
_diffrn_reflns_limit_l_min -11
_diffrn_reflns_number 3766
_diffrn_reflns_theta_max 26.99
_diffrn_reflns_theta_min 2.80
_diffrn_standards_decay_% 2.1
_diffrn_standards_interval_count 97
_diffrn_standards_number 3
_exptl_absorpt_coefficient_mu 1.63
_exptl_absorpt_correction_T_max 0.746
_exptl_absorpt_correction_T_min 0.454
_exptl_absorpt_correction_type 'empirical via \y scans (Siemens, 1994a)'
_exptl_crystal_colour blue
_exptl_crystal_density_diffrn 1.603
_exptl_crystal_density_method 'not measured'
_exptl_crystal_description bar
_exptl_crystal_F_000 676
_exptl_crystal_size_max 0.5
_exptl_crystal_size_mid 0.44
_exptl_crystal_size_min 0.18
_refine_diff_density_max 0.689
_refine_diff_density_min -0.332
_refine_ls_extinction_method none
_refine_ls_goodness_of_fit_all 1.002
_refine_ls_goodness_of_fit_obs 1.028
_refine_ls_hydrogen_treatment constr
_refine_ls_matrix_type full
_refine_ls_number_parameters 253
_refine_ls_number_reflns 2932
_refine_ls_number_restraints 0
_refine_ls_restrained_S_all 1.004
_refine_ls_restrained_S_obs 1.028
_refine_ls_R_factor_all 0.051
_refine_ls_R_factor_obs .041
_refine_ls_shift/esd_max 0.001
_refine_ls_shift/esd_mean 0.000
_refine_ls_structure_factor_coef Fsqd
_refine_ls_weighting_details 'w = 1/[\s^2^(Fo^2^)+(0.0564P)^2^+0.3041P] where P = (Fo^2^+2Fc^2^)/3'
_refine_ls_weighting_scheme calc
_refine_ls_wR_factor_all 0.065
_refine_ls_wR_factor_obs .050
_reflns_number_observed 2121
_reflns_number_total 2933
_reflns_observed_criterion I>2\s(I)
_cod_data_source_file qb0072.cif
_cod_data_source_block QB0073
_cod_depositor_comments
;
The following automatic conversions were performed:
'_symmetry_cell_setting' value 'Monoclinic' changed to 'monoclinic'
according to '/home/saulius/struct/CIF-dictionaries/cif_core.dic'
dictionary named 'cif_core.dic' version 2.4.1 from 2010-06-29.

Automatic conversion script
Id: cif_fix_enum 1527 2010-12-29 10:47:43Z saulius 

The following automatic conversions were performed:

'_symmetry_cell_setting' value 'Monoclinic' changed to 'monoclinic'
according to /home/saulius/struct/CIF-dictionaries/cif_core.dic
dictionary named 'cif_core.dic' version 2.4.1 from 2010-06-29.

Automatic conversion script
Id: cif_fix_values 1715 2011-07-08 13:25:40Z adriana 

The following automatic conversions were performed:

'_refine_ls_weighting_scheme' value 'calc w =
1/[\s^2^(Fo^2^)+(0.0564P)^2^+0.3041P] where P = (Fo^2^+2Fc^2^)/3' was
changed to 'calc'. New tag '_refine_ls_weighting_details' was
created. The value of the new tag was set to 'w =
1/[\s^2^(Fo^2^)+(0.0564P)^2^+0.3041P] where P = (Fo^2^+2Fc^2^)/3'.

Automatic conversion script
Id: cif_fix_values 3143 2015-03-26 13:38:13Z robertas 
;
_cod_original_sg_symbol_H-M 'P 21/c'
_cod_database_code 2008498

loop_
_symmetry_equiv_pos_as_xyz
'x, y, z'
'-x, y+1/2, -z+1/2'
'-x, -y, -z'
'x, -y-1/2, z-1/2'

loop_
_atom_site_aniso_label
_atom_site_aniso_U_11
_atom_site_aniso_U_22
_atom_site_aniso_U_33
_atom_site_aniso_U_12
_atom_site_aniso_U_13
_atom_site_aniso_U_23
Cu .0315(2) .0231(2) .0292(2) .0007(2) .0118(2) .0051(2)
O1 .0362(14) .0272(12) .0309(12) .0040(10) .0112(10) .0038(9)
N1 .0275(15) .0268(14) .0272(14) -.0037(12) .0073(12) .0026(11)
N2 .034(2) .0221(13) .0292(14) -.0005(12) .0059(12) .0018(11)
N3 .039(2) .0251(13) .0277(14) -.0056(13) .0089(12) -.0042(11)
N4 .030(2) .0304(15) .0267(14) -.0021(12) .0075(12) .0007(12)
N5 .056(2) .038(2) .045(2) -.004(2) .016(2) -.0160(15)
C1 .050(2) .020(2) .043(2) -.002(2) .012(2) -.001(2)
C2 .049(2) .027(2) .046(2) -.016(2) .008(2) -.004(2)
C3 .042(2) .031(2) .045(2) -.011(2) .010(2) .009(2)
C4 .036(2) .032(2) .036(2) .003(2) .003(2) .006(2)
C5 .050(2) .043(2) .031(2) .008(2) .009(2) .013(2)
C6 .041(2) .047(2) .026(2) .005(2) .009(2) .006(2)
C7 .030(2) .042(2) .031(2) -.004(2) .0094(15) .005(2)
C8 .024(2) .038(2) .031(2) .0037(15) .0028(14) .0031(14)
C9 .023(2) .032(2) .031(2) .0047(14) .0034(14) .0017(14)
C10 .033(2) .033(2) .050(2) .005(2) .011(2) .001(2)
C11 .039(2) .038(2) .062(3) .013(2) .010(2) -.014(2)
C12 .040(2) .057(3) .049(2) .016(2) .015(2) -.014(2)
C13 .034(2) .057(3) .038(2) .010(2) .015(2) .005(2)

loop_
_atom_site_label
_atom_site_fract_x
_atom_site_fract_y
_atom_site_fract_z
_atom_site_U_iso_or_equiv
_atom_site_thermal_displace_type
_atom_site_calc_flag
_atom_site_refinement_flags
_atom_site_occupancy
_atom_site_disorder_group
_atom_site_type_symbol
Cu .37671(5) .47262(2) .59373(4) .02715(14) Uani d . 1 . Cu
O1 .2533(3) .56260(12) .5520(2) .0309(5) Uani d . 1 . O
N1 .2312(3) .42677(14) .7241(3) .0270(6) Uani d . 1 . N
N2 .5286(4) .38564(14) .6455(3) .0286(6) Uani d . 1 . N
HN2 .61114 .39124 .59750 .028 Uiso d . 1 . H
N3 .3854(4) .46395(14) .3633(3) .0304(6) Uani d . 1 . N
N4 .3767(3) .40788(15) .2936(3) .0288(6) Uani d . 1 . N
N5 .3647(5) .3547(2) .2250(4) .0460(8) Uani d . 1 . N
C1 .4438(5) .3138(2) .5950(4) .0376(8) Uani d . 1 . C
H1A .4831 .2795 .6685 .043 Uiso d . 1 . H
H1B .4816 .2966 .5060 .028 Uiso d . 1 . H
C2 .2543(5) .3192(2) .5589(5) .0413(9) Uani d . 1 . C
H2A .2150 .3435 .4737 .041 Uiso d . 1 . H
H2B .2087 .2765 .5353 .054 Uiso d . 1 . H
C3 .1729(5) .3501(2) .6751(5) .0392(9) Uani d . 1 . C
H3A .0376 .3559 .6351 .052 Uiso d . 1 . H
H3B .1866 .3220 .7519 .042 Uiso d . 1 . H
C4 .6100(5) .3868(2) .8060(4) .0354(8) Uani d . 1 . C
H4A .6632 .4320 .8265 .020 Uiso d . 1 . H
H4B .6971 .3484 .8237 .037 Uiso d . 1 . H
C5 .4878(5) .3746(2) .9029(4) .0415(9) Uani d . 1 . C
H5A .5526 .3817 1.0100 .057 Uiso d . 1 . H
H5B .4502 .3215 .8882 .048 Uiso d . 1 . H
C6 .3388(5) .4270(2) .8786(4) .0379(8) Uani d . 1 . C
H6A .3736 .4772 .9061 .033 Uiso d . 1 . H
H6B .2650 .4141 .9437 .049 Uiso d . 1 . H
C7 .0795(4) .4739(2) .7188(4) .0339(8) Uani d . 1 . C
H7A .0087 .4654 .6160 .036 Uiso d . 1 . H
H7B .0203 .4497 .7867 .056 Uiso d . 1 . H
C8 .1136(4) .5539(2) .7499(4) .0316(7) Uani d . 1 . C
C9 .1955(4) .5948(2) .6581(4) .0294(7) Uani d . 1 . C
C10 .2092(5) .6714(2) .6792(4) .0386(9) Uani d . 1 . C
H10 .2682 .6985 .6272 .047 Uiso d . 1 . H
C11 .1464(5) .7057(2) .7876(5) .0468(10) Uani d . 1 . C
H11 .1572 .7568 .7946 .045 Uiso d . 1 . H
C12 .0691(5) .6656(3) .8771(5) .0479(11) Uani d . 1 . C
H12 .0333 .6869 .9437 .040 Uiso d . 1 . H
C13 .0534(5) .5904(2) .8573(4) .0418(9) Uani d . 1 . C
H13 -.0073 .5608 .9036 .052 Uiso d . 1 . H

loop_
_atom_type_symbol
_atom_type_description
_atom_type_scat_dispersion_real
_atom_type_scat_dispersion_imag
_atom_type_scat_source
C C 0.0033 0.0016 'International Tables Vol C Tables 4.2.6.8 and 6.1.1.4'
H H 0.0000 0.0000 'International Tables Vol C Tables 4.2.6.8 and 6.1.1.4'
N N 0.0061 0.0033 'International Tables Vol C Tables 4.2.6.8 and 6.1.1.4'
O O 0.0106 0.0060 'International Tables Vol C Tables 4.2.6.8 and 6.1.1.4'
Cu Cu 0.3201 1.2651 'International Tables Vol C Tables 4.2.6.8 and 6.1.1.4'

loop_
_geom_angle_atom_site_label_1
_geom_angle_atom_site_label_2
_geom_angle_atom_site_label_3
_geom_angle_site_symmetry_3
_geom_angle
_geom_angle_publ_flag
O1 Cu N2 . 173.54(11) yes
O1 Cu N1 . 96.50(10) yes
N2 Cu N1 . 87.25(11) yes
O1 Cu N3 . 89.99(10) yes
N2 Cu N3 . 91.02(11) yes
N1 Cu N3 . 135.32(11) yes
O1 Cu N3 3_666 89.61(10) yes
N2 Cu N3 3_666 84.03(11) yes
N1 Cu N3 3_666 134.93(10) yes
N3 Cu N3 3_666 89.07(10) yes
C9 O1 Cu . 119.2(2) yes
C7 N1 C6 . 108.9(3) no
C7 N1 C3 . 108.4(3) no
C6 N1 C3 . 111.5(3) no
C7 N1 Cu . 109.8(2) yes
C6 N1 Cu . 106.0(2) yes
C3 N1 Cu . 112.2(2) yes
C4 N2 C1 . 113.1(3) no
C4 N2 Cu . 109.7(2) yes
C1 N2 Cu . 113.3(2) yes
N4 N3 Cu . 125.8(2) yes
N4 N3 Cu 3_666 118.4(2) yes
Cu N3 Cu 3_666 90.93(10) yes
N5 N4 N3 . 178.4(4) yes
N2 C1 C2 . 112.8(3) no
C3 C2 C1 . 117.9(3) no
N1 C3 C2 . 113.5(3) no
N2 C4 C5 . 113.4(3) no
C4 C5 C6 . 116.1(3) no
N1 C6 C5 . 114.2(3) no
C8 C7 N1 . 115.6(3) no
C13 C8 C9 . 119.1(3) no
C13 C8 C7 . 121.5(3) no
C9 C8 C7 . 119.1(3) no
O1 C9 C10 . 120.6(3) yes
O1 C9 C8 . 121.4(3) yes
C10 C9 C8 . 117.9(3) no
C11 C10 C9 . 121.1(4) no
C12 C11 C10 . 120.7(4) no
C11 C12 C13 . 119.1(4) no
C12 C13 C8 . 122.1(4) no

loop_
_geom_bond_atom_site_label_1
_geom_bond_atom_site_label_2
_geom_bond_site_symmetry_2
_geom_bond_distance
_geom_bond_publ_flag
Cu O1 . 1.911(2) yes
Cu N2 . 1.996(3) yes
Cu N1 . 2.067(3) yes
Cu N3 . 2.174(3) yes
Cu N3 3_666 2.215(3) yes
O1 C9 . 1.328(4) no
N1 C7 . 1.499(4) no
N1 C6 . 1.501(4) no
N1 C3 . 1.506(4) no
N2 C4 . 1.489(4) no
N2 C1 . 1.499(4) no
N3 N4 . 1.200(4) yes
N3 Cu 3_666 2.215(3) yes
N4 N5 . 1.150(4) yes
C1 C2 . 1.511(6) no
C2 C3 . 1.509(6) no
C4 C5 . 1.515(5) no
C5 C6 . 1.520(5) no
C7 C8 . 1.492(5) no
C8 C13 . 1.386(5) no
C8 C9 . 1.417(5) no
C9 C10 . 1.404(5) no
C10 C11 . 1.386(5) no
C11 C12 . 1.370(6) no
C12 C13 . 1.379(6) no
